data_7210874
loop_
_publ_author_name
'Xu, Na'
'Yang, Jin'
'He, Yuan-Chun'
'Liu, Ying-Ying'
'Ma, Jian-Fang'

_publ_section_title
;
 Syntheses, structures, luminescent sensor, and magnetism of a series of
 coordination polymers constructed by
 3-carboxy-1-(4&#x2032;-carboxy-benzyl)-2-oxidopyridinium
;
_journal_issue 36
_journal_name_full CrystEngComm
_journal_page_first 7360
_journal_paper_doi 10.1039/c3ce40850g
_journal_volume 15
_journal_year 2013
_chemical_formula_moiety 'C14 H10 Mn N O5.50'
_chemical_formula_sum 'C14 H10 Mn N O5.5'
_chemical_formula_weight 335.17
_chemical_name_systematic
;
 ?
;
_space_group_IT_number 167
_symmetry_cell_setting trigonal
_symmetry_space_group_name_Hall '-R 3 2"c'
_symmetry_space_group_name_H-M 'R -3 c :H'
_atom_sites_solution_hydrogens geom
_atom_sites_solution_primary direct
_atom_sites_solution_secondary difmap
_audit_creation_method SHELXL-97
_cell_angle_alpha 90.00
_cell_angle_beta 90.00
_cell_angle_gamma 120.00
_cell_formula_units_Z 36
_cell_length_a 18.2630(14)
_cell_length_b 18.2630(14)
_cell_length_c 47.393(3)
_cell_measurement_reflns_used 1491
_cell_measurement_temperature 293(2)
_cell_measurement_theta_max 24.9737
_cell_measurement_theta_min 3.2665
_cell_volume 13689.5(17)
_computing_cell_refinement CrysAlis
_computing_data_collection 'CrysAlis (Oxford Diffraction, 2006)'
_computing_data_reduction CrysAlis
_computing_structure_refinement 'SHELXL-97 (Sheldrick, 1997)'
_computing_structure_solution 'SHELXL-97 (Sheldrick, 1997)'
_diffrn_ambient_temperature 293(2)
_diffrn_detector_area_resol_mean 10.0
_diffrn_measured_fraction_theta_full 0.986
_diffrn_measured_fraction_theta_max 0.986
_diffrn_measurement_device_type 'Oxford Diffraction Gemini R Ultra'
_diffrn_measurement_method '\w scan'
_diffrn_radiation_monochromator graphite
_diffrn_radiation_source 'fine-focus sealed tube'
_diffrn_radiation_type MoK\a
_diffrn_radiation_wavelength 0.71069
_diffrn_reflns_av_R_equivalents 0.1030
_diffrn_reflns_av_sigmaI/netI 0.1446
_diffrn_reflns_limit_h_max 19
_diffrn_reflns_limit_h_min -8
_diffrn_reflns_limit_k_max 16
_diffrn_reflns_limit_k_min -21
_diffrn_reflns_limit_l_max 48
_diffrn_reflns_limit_l_min -56
_diffrn_reflns_number 8116
_diffrn_reflns_theta_full 25.00
_diffrn_reflns_theta_max 25.02
_diffrn_reflns_theta_min 3.41
_exptl_absorpt_coefficient_mu 0.890
_exptl_absorpt_correction_T_max 0.8634
_exptl_absorpt_correction_T_min 0.8420
_exptl_absorpt_correction_type multi-scan
_exptl_absorpt_process_details
;
CrysAlis (Oxford Diffraction, 2006)
;
_exptl_crystal_colour yellow
_exptl_crystal_density_diffrn 1.464
_exptl_crystal_density_method 'not measured'
_exptl_crystal_description block
_exptl_crystal_F_000 6120
_exptl_crystal_size_max 0.20
_exptl_crystal_size_mid 0.18
_exptl_crystal_size_min 0.17
_refine_diff_density_max 0.933
_refine_diff_density_min -0.667
_refine_diff_density_rms 0.115
_refine_ls_extinction_method none
_refine_ls_goodness_of_fit_ref 1.062
_refine_ls_hydrogen_treatment constr
_refine_ls_matrix_type full
_refine_ls_number_parameters 218
_refine_ls_number_reflns 2667
_refine_ls_number_restraints 30
_refine_ls_restrained_S_all 1.062
_refine_ls_R_factor_all 0.1583
_refine_ls_R_factor_gt 0.0781
_refine_ls_shift/su_max 0.000
_refine_ls_shift/su_mean 0.000
_refine_ls_structure_factor_coef Fsqd
_refine_ls_weighting_details 'calc w=1/[\s^2^(Fo^2^)+(0.0930P)^2^+0.0000P] where P=(Fo^2^+2Fc^2^)/3'
_refine_ls_weighting_scheme calc
_refine_ls_wR_factor_gt 0.1788
_refine_ls_wR_factor_ref 0.2293
_reflns_number_gt 1424
_reflns_number_total 2667
_reflns_threshold_expression >2\s(I)
_cod_data_source_file c3ce40850g.txt
_cod_data_source_block compound-5
_cod_original_sg_symbol_H-M 'R -3 c'
_cod_original_formula_sum 'C14 H10 Mn N O5.50'
_cod_database_code 7210874

loop_
_symmetry_equiv_pos_as_xyz
'x, y, z'
'-y, x-y, z'
'-x+y, -x, z'
'x-y, -y, -z+1/2'
'-x, -x+y, -z+1/2'
'y, x, -z+1/2'
'x+2/3, y+1/3, z+1/3'
'-y+2/3, x-y+1/3, z+1/3'
'-x+y+2/3, -x+1/3, z+1/3'
'x-y+2/3, -y+1/3, -z+5/6'
'-x+2/3, -x+y+1/3, -z+5/6'
'y+2/3, x+1/3, -z+5/6'
'x+1/3, y+2/3, z+2/3'
'-y+1/3, x-y+2/3, z+2/3'
'-x+y+1/3, -x+2/3, z+2/3'
'x-y+1/3, -y+2/3, -z+7/6'
'-x+1/3, -x+y+2/3, -z+7/6'
'y+1/3, x+2/3, -z+7/6'
'-x, -y, -z'
'y, -x+y, -z'
'x-y, x, -z'
'-x+y, y, z-1/2'
'x, x-y, z-1/2'
'-y, -x, z-1/2'
'-x+2/3, -y+1/3, -z+1/3'
'y+2/3, -x+y+1/3, -z+1/3'
'x-y+2/3, x+1/3, -z+1/3'
'-x+y+2/3, y+1/3, z-1/6'
'x+2/3, x-y+1/3, z-1/6'
'-y+2/3, -x+1/3, z-1/6'
'-x+1/3, -y+2/3, -z+2/3'
'y+1/3, -x+y+2/3, -z+2/3'
'x-y+1/3, x+2/3, -z+2/3'
'-x+y+1/3, y+2/3, z+1/6'
'x+1/3, x-y+2/3, z+1/6'
'-y+1/3, -x+2/3, z+1/6'

loop_
_atom_site_label
_atom_site_type_symbol
_atom_site_fract_x
_atom_site_fract_y
_atom_site_fract_z
_atom_site_U_iso_or_equiv
_atom_site_adp_type
_atom_site_occupancy
_atom_site_symmetry_multiplicity
_atom_site_calc_flag
_atom_site_refinement_flags
_atom_site_disorder_assembly
_atom_site_disorder_group
Mn1 Mn 0.88307(7) 0.08733(7) 0.01751(2) 0.0321(4) Uani 1 1 d . . .
C1 C 0.4673(5) 0.1300(5) -0.09254(14) 0.0351(18) Uani 1 1 d . A .
C2 C 0.4816(7) 0.2130(7) -0.09570(17) 0.070(2) Uani 1 1 d U . .
C3 C 0.4569(7) 0.2480(7) -0.07443(17) 0.0763(19) Uani 1 1 d U . .
H3 H 0.4675 0.3032 -0.0763 0.092 Uiso 1 1 calc R . .
C4 C 0.4162(8) 0.2016(7) -0.05020(18) 0.081(2) Uani 1 1 d U . .
H4 H 0.3971 0.2243 -0.0364 0.097 Uiso 1 1 calc R . .
C5 C 0.4056(7) 0.1249(7) -0.04733(19) 0.080(2) Uani 1 1 d U A .
H5 H 0.3787 0.0939 -0.0312 0.096 Uiso 1 1 calc R . .
C6 C 0.5189(5) 0.2659(5) -0.12210(14) 0.0367(19) Uani 1 1 d . . .
C7 C 0.4203(5) 0.0065(6) -0.06180(17) 0.056(3) Uani 1 1 d . A .
H7A H 0.4059 -0.0240 -0.0796 0.067 Uiso 1 1 calc R . .
H7B H 0.3731 -0.0240 -0.0490 0.067 Uiso 1 1 calc R . .
C8 C 0.4978(5) 0.0077(6) -0.04953(16) 0.044(2) Uani 1 1 d . . .
C9 C 0.5489(7) 0.0620(7) -0.0305(2) 0.079(3) Uani 1 1 d . A .
H9 H 0.5386 0.1043 -0.0243 0.094 Uiso 1 1 calc R . .
C10 C 0.6163(6) 0.0587(6) -0.0196(2) 0.062(3) Uani 1 1 d . . .
H10 H 0.6511 0.0990 -0.0065 0.074 Uiso 1 1 calc R A .
C11 C 0.6331(5) -0.0030(5) -0.02757(16) 0.0412(19) Uani 1 1 d U A .
C12 C 0.563(2) -0.076(2) -0.0359(7) 0.043(2) Uani 0.32(4) 1 d PU A 1
H12 H 0.5589 -0.1286 -0.0330 0.051 Uiso 0.32(4) 1 calc PR A 1
C13 C 0.497(2) -0.071(2) -0.0486(8) 0.043(3) Uani 0.32(4) 1 d PU A 1
H13 H 0.4519 -0.1191 -0.0566 0.051 Uiso 0.32(4) 1 calc PR A 1
C12' C 0.5877(19) -0.0520(17) -0.0501(7) 0.092(12) Uani 0.68(4) 1 d P A 2
H12' H 0.6012 -0.0907 -0.0578 0.111 Uiso 0.68(4) 1 calc PR A 2
C13' C 0.522(2) -0.0442(19) -0.0614(7) 0.095(11) Uani 0.68(4) 1 d P A 2
H13' H 0.4948 -0.0749 -0.0775 0.114 Uiso 0.68(4) 1 calc PR A 2
C14 C 0.7066(5) -0.0101(5) -0.01618(15) 0.0385(19) Uani 1 1 d . . .
N1 N 0.4320(4) 0.0906(5) -0.06662(12) 0.0514(19) Uani 1 1 d . . .
O1 O 0.4824(3) 0.0883(3) -0.10965(10) 0.0403(13) Uani 1 1 d . . .
O2 O 0.5130(3) 0.2254(3) -0.14499(9) 0.0358(12) Uani 1 1 d . . .
O3 O 0.5474(4) 0.3427(3) -0.12082(10) 0.0474(15) Uani 1 1 d . . .
O4 O 0.7015(3) -0.0817(3) -0.01820(11) 0.0495(15) Uani 1 1 d . . .
O5 O 0.7673(3) 0.0550(3) -0.00527(10) 0.0450(14) Uani 1 1 d . A .
O1W O 0.7416(11) 0.1876(12) 0.0356(4) 0.123(6) Uani 0.50 1 d P . .

loop_
_atom_site_aniso_label
_atom_site_aniso_U_11
_atom_site_aniso_U_22
_atom_site_aniso_U_33
_atom_site_aniso_U_23
_atom_site_aniso_U_13
_atom_site_aniso_U_12
Mn1 0.0331(7) 0.0312(7) 0.0295(6) 0.0003(5) 0.0031(5) 0.0143(6)
C1 0.034(4) 0.049(5) 0.034(4) 0.018(4) 0.008(3) 0.030(4)
C2 0.119(5) 0.105(5) 0.040(3) 0.027(3) 0.031(3) 0.097(4)
C3 0.124(5) 0.108(5) 0.045(3) 0.026(3) 0.034(3) 0.094(4)
C4 0.128(5) 0.111(5) 0.047(3) 0.026(3) 0.038(3) 0.092(4)
C5 0.128(5) 0.110(5) 0.047(3) 0.028(3) 0.039(3) 0.092(5)
C6 0.042(5) 0.050(6) 0.032(4) 0.009(4) 0.003(4) 0.034(5)
C7 0.034(5) 0.075(7) 0.060(5) 0.042(5) 0.015(4) 0.029(5)
C8 0.043(5) 0.052(6) 0.043(4) 0.016(4) -0.004(4) 0.029(5)
C9 0.087(8) 0.078(8) 0.104(8) -0.040(7) -0.048(7) 0.066(7)
C10 0.061(6) 0.051(6) 0.083(7) -0.016(5) -0.022(5) 0.035(5)
C11 0.042(4) 0.041(4) 0.045(4) 0.007(4) -0.003(4) 0.023(4)
C12 0.042(5) 0.041(5) 0.046(5) 0.007(4) -0.003(4) 0.022(4)
C13 0.042(5) 0.041(5) 0.046(5) 0.007(5) -0.003(5) 0.021(4)
C12' 0.109(19) 0.103(18) 0.11(2) -0.067(17) -0.086(19) 0.090(17)
C13' 0.12(2) 0.10(2) 0.099(18) -0.068(17) -0.077(18) 0.084(19)
C14 0.035(5) 0.042(5) 0.045(4) 0.008(4) 0.007(4) 0.024(4)
N1 0.059(5) 0.080(5) 0.038(3) 0.025(4) 0.019(3) 0.052(5)
O1 0.047(3) 0.037(3) 0.038(3) 0.012(3) 0.010(3) 0.022(3)
O2 0.046(3) 0.044(3) 0.024(2) 0.004(2) 0.000(2) 0.027(3)
O3 0.066(4) 0.033(3) 0.041(3) -0.003(3) -0.004(3) 0.023(3)
O4 0.040(3) 0.041(3) 0.077(4) 0.002(3) -0.004(3) 0.027(3)
O5 0.035(3) 0.039(3) 0.056(3) 0.004(3) -0.006(3) 0.015(3)
O1W 0.099(13) 0.114(15) 0.147(15) -0.052(13) -0.024(12) 0.046(11)

loop_
_atom_type_symbol
_atom_type_description
_atom_type_scat_dispersion_real
_atom_type_scat_dispersion_imag
_atom_type_scat_source
C C 0.0033 0.0016 'International Tables Vol C Tables 4.2.6.8 and 6.1.1.4'
H H 0.0000 0.0000 'International Tables Vol C Tables 4.2.6.8 and 6.1.1.4'
N N 0.0061 0.0033 'International Tables Vol C Tables 4.2.6.8 and 6.1.1.4'
O O 0.0106 0.0060 'International Tables Vol C Tables 4.2.6.8 and 6.1.1.4'
Mn Mn 0.3368 0.7283 'International Tables Vol C Tables 4.2.6.8 and 6.1.1.4'

loop_
_geom_angle_atom_site_label_1
_geom_angle_atom_site_label_2
_geom_angle_atom_site_label_3
_geom_angle
_geom_angle_site_symmetry_1
_geom_angle_site_symmetry_3
O4 Mn1 O1 93.3(2) 20_665 35_545
O4 Mn1 O5 91.3(2) 20_665 .
O1 Mn1 O5 90.1(2) 35_545 .
O4 Mn1 O2 173.92(19) 20_665 35_545
O1 Mn1 O2 81.27(18) 35_545 35_545
O5 Mn1 O2 91.53(19) . 35_545
O4 Mn1 O2 89.9(2) 20_665 10_554
O1 Mn1 O2 176.0(2) 35_545 10_554
O5 Mn1 O2 92.25(18) . 10_554
O2 Mn1 O2 95.4(2) 35_545 10_554
O4 Mn1 O3 87.8(2) 20_665 36_655
O1 Mn1 O3 82.12(19) 35_545 36_655
O5 Mn1 O3 172.12(19) . 36_655
O2 Mn1 O3 88.7(2) 35_545 36_655
O2 Mn1 O3 95.58(18) 10_554 36_655
O1 C1 N1 116.4(7) . .
O1 C1 C2 127.9(6) . .
N1 C1 C2 115.7(7) . .
C3 C2 C1 119.4(8) . .
C3 C2 C6 116.9(8) . .
C1 C2 C6 123.6(7) . .
C2 C3 C4 121.0(10) . .
C2 C3 H3 119.5 . .
C4 C3 H3 119.5 . .
C5 C4 C3 118.6(9) . .
C5 C4 H4 120.7 . .
C3 C4 H4 120.7 . .
C4 C5 N1 122.2(9) . .
C4 C5 H5 118.9 . .
N1 C5 H5 118.9 . .
O3 C6 O2 124.3(7) . .
O3 C6 C2 119.0(7) . .
O2 C6 C2 116.6(7) . .
N1 C7 C8 113.5(7) . .
N1 C7 H7A 108.9 . .
C8 C7 H7A 108.9 . .
N1 C7 H7B 108.9 . .
C8 C7 H7B 108.9 . .
H7A C7 H7B 107.7 . .
C9 C8 C13' 116.9(11) . .
C9 C8 C13 112.6(17) . .
C13' C8 C13 32.1(16) . .
C9 C8 C7 125.1(9) . .
C13' C8 C7 117.5(10) . .
C13 C8 C7 117.0(17) . .
C8 C9 C10 122.7(9) . .
C8 C9 H9 118.6 . .
C10 C9 H9 118.6 . .
C11 C10 C9 120.8(9) . .
C11 C10 H10 119.6 . .
C9 C10 H10 119.6 . .
C10 C11 C12 113.5(17) . .
C10 C11 C12' 116.4(10) . .
C12 C11 C12' 34.4(14) . .
C10 C11 C14 123.3(7) . .
C12 C11 C14 117.2(17) . .
C12' C11 C14 119.6(10) . .
C11 C12 C13 118(3) . .
C11 C12 H12 120.8 . .
C13 C12 H12 120.8 . .
C12 C13 C8 120(3) . .
C12 C13 H13 119.8 . .
C8 C13 H13 119.8 . .
C11 C12' C13' 120.3(15) . .
C11 C12' H12' 119.8 . .
C13' C12' H12' 119.8 . .
C8 C13' C12' 121.1(13) . .
C8 C13' H13' 119.5 . .
C12' C13' H13' 119.5 . .
O5 C14 O4 125.5(7) . .
O5 C14 C11 117.7(7) . .
O4 C14 C11 116.8(7) . .
C5 N1 C1 122.8(8) . .
C5 N1 C7 119.5(7) . .
C1 N1 C7 117.7(6) . .
C1 O1 Mn1 128.4(4) . 29_445
C6 O2 Mn1 124.6(4) . 29_445
C6 O2 Mn1 122.5(4) . 10_454
Mn1 O2 Mn1 112.9(2) 29_445 10_454
C6 O3 Mn1 139.4(5) . 30_565
C14 O4 Mn1 131.3(5) . 21_545
C14 O5 Mn1 137.3(5) . .

loop_
_geom_bond_atom_site_label_1
_geom_bond_atom_site_label_2
_geom_bond_distance
_geom_bond_site_symmetry_2
Mn1 O4 2.118(5) 20_665
Mn1 O1 2.158(5) 35_545
Mn1 O5 2.177(5) .
Mn1 O2 2.182(5) 35_545
Mn1 O2 2.189(4) 10_554
Mn1 O3 2.203(5) 36_655
C1 O1 1.235(8) .
C1 N1 1.406(9) .
C1 C2 1.411(12) .
C2 C3 1.385(12) .
C2 C6 1.518(11) .
C3 C4 1.400(12) .
C3 H3 0.9300 .
C4 C5 1.322(13) .
C4 H4 0.9300 .
C5 N1 1.328(10) .
C5 H5 0.9300 .
C6 O3 1.231(9) .
C6 O2 1.287(8) .
C7 N1 1.459(11) .
C7 C8 1.521(10) .
C7 H7A 0.9700 .
C7 H7B 0.9700 .
C8 C9 1.320(12) .
C8 C13' 1.36(2) .
C8 C13 1.43(4) .
C9 C10 1.364(11) .
C9 H9 0.9300 .
C10 C11 1.361(11) .
C10 H10 0.9300 .
C11 C12 1.37(4) .
C11 C12' 1.375(17) .
C11 C14 1.512(11) .
C12 C13 1.39(5) .
C12 H12 0.9300 .
C13 H13 0.9300 .
C12' C13' 1.38(2) .
C12' H12' 0.9300 .
C13' H13' 0.9300 .
C14 O5 1.261(9) .
C14 O4 1.267(9) .
O1 Mn1 2.158(5) 29_445
O2 Mn1 2.182(5) 29_445
O2 Mn1 2.189(4) 10_454
O3 Mn1 2.203(5) 30_565
O4 Mn1 2.118(5) 21_545

loop_
_geom_torsion_atom_site_label_1
_geom_torsion_atom_site_label_2
_geom_torsion_atom_site_label_3
_geom_torsion_atom_site_label_4
_geom_torsion
_geom_torsion_site_symmetry_1
_geom_torsion_site_symmetry_4
O1 C1 C2 C3 177.3(9) . .
N1 C1 C2 C3 -3.2(14) . .
O1 C1 C2 C6 0.6(16) . .
N1 C1 C2 C6 -179.9(8) . .
C1 C2 C3 C4 -1.6(17) . .
C6 C2 C3 C4 175.3(10) . .
C2 C3 C4 C5 3.4(18) . .
C3 C4 C5 N1 -0.1(19) . .
C3 C2 C6 O3 20.1(13) . .
C1 C2 C6 O3 -163.1(8) . .
C3 C2 C6 O2 -155.2(9) . .
C1 C2 C6 O2 21.6(13) . .
N1 C7 C8 C9 38.1(12) . .
N1 C7 C8 C13' -133(2) . .
N1 C7 C8 C13 -169.8(17) . .
C13' C8 C9 C10 -10(2) . .
C13 C8 C9 C10 25(2) . .
C7 C8 C9 C10 177.9(9) . .
C8 C9 C10 C11 -1.2(17) . .
C9 C10 C11 C12 -28(2) . .
C9 C10 C11 C12' 10(2) . .
C9 C10 C11 C14 -179.9(9) . .
C10 C11 C12 C13 31(3) . .
C12' C11 C12 C13 -71(3) . .
C14 C11 C12 C13 -175(2) . .
C11 C12 C13 C8 -8(4) . .
C9 C8 C13 C12 -20(3) . .
C13' C8 C13 C12 85(4) . .
C7 C8 C13 C12 -175(2) . .
C10 C11 C12' C13' -7(3) . .
C12 C11 C12' C13' 86(4) . .
C14 C11 C12' C13' -177.6(15) . .
C9 C8 C13' C12' 13(3) . .
C13 C8 C13' C12' -77(4) . .
C7 C8 C13' C12' -174.6(16) . .
C11 C12' C13' C8 -4(3) . .
C10 C11 C14 O5 -20.3(12) . .
C12 C11 C14 O5 -171.3(17) . .
C12' C11 C14 O5 149(2) . .
C10 C11 C14 O4 159.0(8) . .
C12 C11 C14 O4 7.9(19) . .
C12' C11 C14 O4 -31(2) . .
C4 C5 N1 C1 -5.1(17) . .
C4 C5 N1 C7 178.4(11) . .
O1 C1 N1 C5 -173.8(9) . .
C2 C1 N1 C5 6.6(13) . .
O1 C1 N1 C7 2.7(10) . .
C2 C1 N1 C7 -176.8(8) . .
C8 C7 N1 C5 -96.4(10) . .
C8 C7 N1 C1 86.9(9) . .
N1 C1 O1 Mn1 -171.7(5) . 29_445
C2 C1 O1 Mn1 7.9(12) . 29_445
O3 C6 O2 Mn1 134.8(6) . 29_445
C2 C6 O2 Mn1 -50.2(9) . 29_445
O3 C6 O2 Mn1 -46.1(10) . 10_454
C2 C6 O2 Mn1 129.0(6) . 10_454
O2 C6 O3 Mn1 14.6(13) . 30_565
C2 C6 O3 Mn1 -160.4(6) . 30_565
O5 C14 O4 Mn1 -21.8(12) . 21_545
C11 C14 O4 Mn1 158.9(5) . 21_545
O4 C14 O5 Mn1 -5.6(12) . .
C11 C14 O5 Mn1 173.6(5) . .
O4 Mn1 O5 C14 175.9(7) 20_665 .
O1 Mn1 O5 C14 -90.8(7) 35_545 .
O2 Mn1 O5 C14 -9.5(7) 35_545 .
O2 Mn1 O5 C14 85.9(7) 10_554 .
O3 Mn1 O5 C14 -101.0(16) 36_655 .
